data_2207757
loop_
_publ_author_name
'Maria S. Tarasenko'
'Alexander V. Virovets'
'Nikolai G. Naumov'
'Vladimir E. Fedorov'

_publ_section_title
;
 Hexaaquadodeca-\m-chloro-hexaniobium(II,III) dichloride
 2,2'-bipyridine trisolvate
;
_journal_coeditor_code CV6596
_journal_issue 1
_journal_name_full 'Acta Crystallographica Section E'
_journal_page_first m175
_journal_page_last m178
_journal_paper_doi 10.1107/S1600536805040171
_journal_volume 62
_journal_year 2006
_chemical_formula_iupac '[Nb6 Cl12 (H2 O)6] Cl2 , 3C10 H8 N2'
_chemical_formula_moiety 'Cl12 H12 Nb6 O6 2+ , 2Cl - , 3C10 H8 N2'
_chemical_formula_sum 'C30 H36 Cl14 N6 Nb6 O6'
_chemical_formula_weight 1630.41
_chemical_name_common none
_chemical_name_systematic
;
Hexaaquadodeca-\m-chloro-hexaniobium(II,III) dichloride 2,2'-bipyridine
trisolvate
;
_space_group_IT_number 2
_symmetry_cell_setting triclinic
_symmetry_space_group_name_Hall '-P 1'
_symmetry_space_group_name_H-M 'P -1'
_atom_sites_solution_hydrogens geom
_atom_sites_solution_primary direct
_atom_sites_solution_secondary difmap
_audit_creation_method SHELXL97
_cell_angle_alpha 74.822(4)
_cell_angle_beta 74.551(4)
_cell_angle_gamma 70.901(4)
_cell_formula_units_Z 1
_cell_length_a 10.1546(12)
_cell_length_b 11.2503(15)
_cell_length_c 12.2583(11)
_cell_measurement_reflns_used 3551
_cell_measurement_temperature 292(2)
_cell_measurement_theta_max 28.1615
_cell_measurement_theta_min 2.4819
_cell_volume 1251.8(3)
_computing_cell_refinement APEX2
_computing_data_collection 'APEX2 (Bruker, 2005)'
_computing_data_reduction APEX2
_computing_molecular_graphics SHELXTL
_computing_publication_material 'local programs'
_computing_structure_refinement SHELXTL
_computing_structure_solution 'SHELXTL (Bruker, 2005)'
_diffrn_ambient_temperature 292(2)
_diffrn_detector_area_resol_mean 25
_diffrn_measured_fraction_theta_full 0.987
_diffrn_measured_fraction_theta_max 0.983
_diffrn_measurement_device_type 'Bruker X8 APEX CCD area-detector'
_diffrn_measurement_method '\w and \f'
_diffrn_radiation_monochromator graphite
_diffrn_radiation_source 'fine-focus sealed tube'
_diffrn_radiation_type MoK\a
_diffrn_radiation_wavelength 0.71073
_diffrn_reflns_av_R_equivalents 0.0328
_diffrn_reflns_av_sigmaI/netI 0.0545
_diffrn_reflns_limit_h_max 13
_diffrn_reflns_limit_h_min -13
_diffrn_reflns_limit_k_max 14
_diffrn_reflns_limit_k_min -14
_diffrn_reflns_limit_l_max 15
_diffrn_reflns_limit_l_min -11
_diffrn_reflns_number 12802
_diffrn_reflns_theta_full 25.00
_diffrn_reflns_theta_max 27.50
_diffrn_reflns_theta_min 1.76
_diffrn_standards_number 0
_exptl_absorpt_coefficient_mu 2.121
_exptl_absorpt_correction_T_max 0.980
_exptl_absorpt_correction_T_min 0.871
_exptl_absorpt_correction_type empirical
_exptl_absorpt_process_details '(SADABS; Bruker, 2005)'
_exptl_crystal_colour 'dark green'
_exptl_crystal_density_diffrn 2.163
_exptl_crystal_density_method 'not measured'
_exptl_crystal_description prism
_exptl_crystal_F_000 790
_exptl_crystal_size_max 0.09
_exptl_crystal_size_mid 0.03
_exptl_crystal_size_min 0.01
_refine_diff_density_max 1.270
_refine_diff_density_min -0.674
_refine_ls_extinction_method none
_refine_ls_goodness_of_fit_ref 1.021
_refine_ls_hydrogen_treatment mixed
_refine_ls_matrix_type full
_refine_ls_number_parameters 298
_refine_ls_number_reflns 5658
_refine_ls_number_restraints 6
_refine_ls_restrained_S_all 1.021
_refine_ls_R_factor_all 0.0570
_refine_ls_R_factor_gt 0.0370
_refine_ls_shift/su_max 0.000
_refine_ls_shift/su_mean 0.000
_refine_ls_structure_factor_coef Fsqd
_refine_ls_weighting_details 'calc w = 1/[\s^2^(Fo^2^)+(0.0401P)^2^+1.4105P] where P=(Fo^2^+2Fc^2^)/3'
_refine_ls_weighting_scheme calc
_refine_ls_wR_factor_gt 0.0833
_refine_ls_wR_factor_ref 0.0939
_reflns_number_gt 4317
_reflns_number_total 5658
_reflns_threshold_expression I>2\s(I)
_cod_data_source_file cv6596.cif
_cod_data_source_block I
_cod_original_sg_symbol_H-M P-1
_cod_database_code 2207757
_cod_database_fobs_code 2207757

loop_
_symmetry_equiv_pos_as_xyz
'x, y, z'
'-x, -y, -z'

loop_
_atom_site_label
_atom_site_fract_x
_atom_site_fract_y
_atom_site_fract_z
_atom_site_U_iso_or_equiv
_atom_site_adp_type
_atom_site_calc_flag
_atom_site_refinement_flags
_atom_site_occupancy
_atom_site_type_symbol
Nb1 0.05951(4) 0.05788(4) -0.17540(3) 0.01997(11) Uani d . 1 Nb
Nb2 -0.12641(4) -0.09688(4) -0.02789(3) 0.02059(11) Uani d . 1 Nb
Nb3 -0.16910(4) 0.16257(4) 0.00454(3) 0.02023(11) Uani d . 1 Nb
Cl1 -0.07844(13) -0.04608(12) -0.24031(9) 0.0284(3) Uani d . 1 Cl
Cl2 0.21978(13) 0.18172(12) -0.17345(9) 0.0287(3) Uani d . 1 Cl
Cl3 -0.13104(13) 0.25848(12) -0.20287(9) 0.0292(3) Uani d . 1 Cl
Cl4 -0.34951(12) 0.07792(12) -0.02471(10) 0.0281(3) Uani d . 1 Cl
Cl5 0.26992(13) -0.12353(12) -0.21349(9) 0.0291(3) Uani d . 1 Cl
Cl6 0.05053(13) -0.30764(11) -0.03363(10) 0.0296(3) Uani d . 1 Cl
Cl7 0.60972(12) 0.58291(11) 0.10687(10) 0.0271(3) Uani d . 1 Cl
O1 0.1228(4) 0.1230(4) -0.3636(3) 0.0325(9) Uani d D 1 O
H11 0.166(6) 0.073(4) -0.405(4) 0.050 Uiso d D 1 H
H12 0.081(6) 0.193(3) -0.398(4) 0.050 Uiso d D 1 H
O2 -0.2633(4) -0.1996(4) -0.0585(3) 0.0365(9) Uani d D 1 O
H21 -0.293(6) -0.256(4) -0.007(4) 0.050 Uiso d D 1 H
H22 -0.273(6) -0.199(6) -0.124(3) 0.050 Uiso d D 1 H
O3 -0.3507(4) 0.3380(4) 0.0101(3) 0.0358(9) Uani d D 1 O
H31 -0.419(4) 0.352(6) -0.020(5) 0.050 Uiso d D 1 H
H32 -0.366(6) 0.409(3) 0.025(5) 0.050 Uiso d D 1 H
C1 0.0201(6) 0.5308(5) 0.5375(4) 0.0294(11) Uani d . 1 C
C2 0.0892(7) 0.4576(5) 0.6265(5) 0.0450(15) Uani d . 1 C
H2A 0.1125 0.3686 0.6391 0.054 Uiso calc R 1 H
C3 0.1234(7) 0.5165(6) 0.6966(5) 0.0495(17) Uani d . 1 C
H3A 0.1711 0.4683 0.7557 0.059 Uiso calc R 1 H
C4 0.0850(7) 0.6487(6) 0.6768(4) 0.0459(16) Uani d . 1 C
H4A 0.1032 0.6918 0.7239 0.055 Uiso calc R 1 H
C5 0.0192(6) 0.7150(5) 0.5852(4) 0.0372(13) Uani d . 1 C
H5A -0.0041 0.8041 0.5707 0.045 Uiso calc R 1 H
C6 0.6446(5) 0.8338(5) 0.6499(4) 0.0314(12) Uani d . 1 C
C7 0.6180(6) 0.7851(6) 0.5686(5) 0.0410(14) Uani d . 1 C
H7A 0.5992 0.8370 0.4986 0.049 Uiso calc R 1 H
C8 0.6200(7) 0.6566(6) 0.5932(5) 0.0501(16) Uani d . 1 C
H8A 0.6014 0.6214 0.5401 0.060 Uiso calc R 1 H
C9 0.6496(7) 0.5826(6) 0.6966(5) 0.0496(16) Uani d . 1 C
H9A 0.6525 0.4963 0.7145 0.059 Uiso calc R 1 H
C10 0.6748(7) 0.6381(7) 0.7730(5) 0.0541(17) Uani d . 1 C
H10A 0.6950 0.5872 0.8429 0.065 Uiso calc R 1 H
C11 0.6425(5) 0.9693(5) 0.6300(4) 0.0314(12) Uani d . 1 C
C12 0.5788(6) 1.0426(5) 0.7150(4) 0.0346(12) Uani d . 1 C
H12A 0.5339 1.0073 0.7871 0.041 Uiso calc R 1 H
C13 0.5828(6) 1.1682(6) 0.6915(5) 0.0432(15) Uani d . 1 C
H13A 0.5403 1.2185 0.7476 0.052 Uiso calc R 1 H
C14 0.6501(7) 1.2188(6) 0.5847(5) 0.0443(15) Uani d . 1 C
H14A 0.6558 1.3028 0.5673 0.053 Uiso calc R 1 H
C15 0.7089(7) 1.1402(6) 0.5040(5) 0.0437(15) Uani d . 1 C
H15A 0.7531 1.1746 0.4313 0.052 Uiso calc R 1 H
N1 0.7066(5) 1.0187(4) 0.5234(3) 0.0359(11) Uani d . 1 N
N2 0.6722(5) 0.7617(5) 0.7525(4) 0.0414(12) Uani d . 1 N
N3 -0.0133(5) 0.6592(4) 0.5160(3) 0.0311(10) Uani d . 1 N

loop_
_atom_site_aniso_label
_atom_site_aniso_U_11
_atom_site_aniso_U_22
_atom_site_aniso_U_33
_atom_site_aniso_U_12
_atom_site_aniso_U_13
_atom_site_aniso_U_23
Nb1 0.0216(2) 0.0203(2) 0.01567(19) -0.00330(17) -0.00408(15) -0.00234(16)
Nb2 0.0217(2) 0.0208(2) 0.0192(2) -0.00501(18) -0.00606(16) -0.00265(16)
Nb3 0.0207(2) 0.0193(2) 0.0183(2) -0.00151(17) -0.00530(16) -0.00344(16)
Cl1 0.0334(7) 0.0329(7) 0.0213(5) -0.0087(6) -0.0094(5) -0.0056(5)
Cl2 0.0303(6) 0.0316(7) 0.0239(5) -0.0135(5) -0.0042(5) 0.0004(5)
Cl3 0.0327(7) 0.0246(6) 0.0221(5) 0.0001(5) -0.0073(5) 0.0010(5)
Cl4 0.0217(6) 0.0306(7) 0.0318(6) -0.0036(5) -0.0092(5) -0.0061(5)
Cl5 0.0276(6) 0.0309(7) 0.0210(5) 0.0003(5) -0.0015(5) -0.0060(5)
Cl6 0.0329(7) 0.0225(6) 0.0343(6) -0.0033(5) -0.0112(5) -0.0079(5)
Cl7 0.0272(6) 0.0224(6) 0.0354(6) -0.0065(5) -0.0115(5) -0.0072(5)
O1 0.042(2) 0.029(2) 0.0191(17) -0.0037(18) -0.0038(15) -0.0014(15)
O2 0.046(2) 0.039(2) 0.033(2) -0.0216(19) -0.0153(19) -0.0011(18)
O3 0.032(2) 0.028(2) 0.046(2) 0.0059(18) -0.0176(17) -0.0123(18)
C1 0.037(3) 0.028(3) 0.023(2) -0.010(2) -0.006(2) -0.001(2)
C2 0.078(5) 0.027(3) 0.041(3) -0.017(3) -0.033(3) 0.002(2)
C3 0.079(5) 0.036(4) 0.043(3) -0.019(3) -0.042(3) 0.009(3)
C4 0.076(5) 0.041(4) 0.032(3) -0.021(3) -0.024(3) -0.007(3)
C5 0.053(4) 0.026(3) 0.035(3) -0.008(3) -0.015(3) -0.006(2)
C6 0.027(3) 0.040(3) 0.025(2) -0.008(2) -0.002(2) -0.007(2)
C7 0.037(3) 0.050(4) 0.038(3) -0.017(3) -0.008(2) -0.004(3)
C8 0.051(4) 0.053(4) 0.051(4) -0.016(3) -0.012(3) -0.014(3)
C9 0.057(4) 0.033(3) 0.059(4) -0.016(3) -0.017(3) 0.000(3)
C10 0.067(5) 0.054(4) 0.039(3) -0.021(4) -0.013(3) 0.003(3)
C11 0.027(3) 0.035(3) 0.027(2) -0.002(2) -0.007(2) -0.003(2)
C12 0.034(3) 0.040(3) 0.029(3) -0.006(3) -0.008(2) -0.009(2)
C13 0.039(3) 0.048(4) 0.045(3) 0.002(3) -0.015(3) -0.024(3)
C14 0.064(4) 0.035(3) 0.039(3) -0.018(3) -0.013(3) -0.007(3)
C15 0.056(4) 0.046(4) 0.031(3) -0.021(3) -0.005(3) -0.005(3)
N1 0.043(3) 0.036(3) 0.029(2) -0.012(2) -0.006(2) -0.008(2)
N2 0.048(3) 0.043(3) 0.032(2) -0.013(2) -0.013(2) 0.001(2)
N3 0.040(3) 0.028(2) 0.028(2) -0.010(2) -0.0113(19) -0.0035(18)

loop_
_atom_type_symbol
_atom_type_description
_atom_type_scat_dispersion_real
_atom_type_scat_dispersion_imag
_atom_type_scat_source
C C 0.0033 0.0016 'International Tables Vol C Tables 4.2.6.8 and 6.1.1.4'
H H 0.0000 0.0000 'International Tables Vol C Tables 4.2.6.8 and 6.1.1.4'
N N 0.0061 0.0033 'International Tables Vol C Tables 4.2.6.8 and 6.1.1.4'
O O 0.0106 0.0060 'International Tables Vol C Tables 4.2.6.8 and 6.1.1.4'
Cl Cl 0.1484 0.1585 'International Tables Vol C Tables 4.2.6.8 and 6.1.1.4'
Nb Nb -2.0727 0.6215 'International Tables Vol C Tables 4.2.6.8 and 6.1.1.4'

loop_
_geom_angle_atom_site_label_1
_geom_angle_atom_site_label_2
_geom_angle_atom_site_label_3
_geom_angle_site_symmetry_1
_geom_angle_site_symmetry_3
_geom_angle
_geom_angle_publ_flag
Nb2 Nb1 Nb2 2 . 90.354(17) no
Nb3 Nb1 Nb2 . 2 60.075(15) no
Nb3 Nb1 Nb2 2 2 60.157(16) no
Nb3 Nb1 Nb2 . . 60.141(16) no
Nb3 Nb1 Nb2 2 . 60.031(16) no
Nb3 Nb1 Nb3 . 2 89.996(17) no
Cl1 Nb1 Nb2 . 2 143.90(3) yes
Cl1 Nb1 Nb2 . . 53.54(3) yes
Cl1 Nb1 Nb3 . . 96.25(3) yes
Cl1 Nb1 Nb3 . 2 96.02(3) yes
Cl2 Nb1 Nb2 . 2 53.30(3) yes
Cl2 Nb1 Nb2 . . 143.65(3) yes
Cl2 Nb1 Nb3 . . 96.07(3) yes
Cl2 Nb1 Nb3 . 2 95.92(3) yes
Cl2 Nb1 Cl1 . . 162.81(4) no
Cl3 Nb1 Nb2 . 2 96.81(3) yes
Cl3 Nb1 Nb2 . . 95.73(3) yes
Cl3 Nb1 Nb3 . . 53.91(3) yes
Cl3 Nb1 Nb3 . 2 143.89(3) yes
Cl3 Nb1 Cl1 . . 87.99(4) no
Cl3 Nb1 Cl2 . . 89.62(5) no
Cl3 Nb1 Cl5 . . 162.12(4) no
Cl5 Nb1 Nb2 . 2 96.43(3) yes
Cl5 Nb1 Nb2 . . 96.15(3) yes
Cl5 Nb1 Nb3 . . 143.95(3) yes
Cl5 Nb1 Nb3 . 2 53.95(3) yes
Cl5 Nb1 Cl1 . . 88.38(4) no
Cl5 Nb1 Cl2 . . 88.70(5) no
O1 Nb1 Nb2 . 2 134.23(11) yes
O1 Nb1 Nb2 . . 135.41(11) yes
O1 Nb1 Nb3 . . 134.36(10) yes
O1 Nb1 Nb3 . 2 135.64(10) yes
O1 Nb1 Cl1 . . 81.88(11) no
O1 Nb1 Cl2 . . 80.94(11) no
O1 Nb1 Cl3 . . 80.47(10) no
O1 Nb1 Cl5 . . 81.69(10) no
Nb1 Nb2 Nb1 2 . 89.646(17) no
Nb1 Nb2 Nb3 2 . 59.800(14) no
Nb1 Nb2 Nb3 . . 59.742(15) no
Nb3 Nb2 Nb1 2 2 59.819(14) no
Nb3 Nb2 Nb1 2 . 59.818(15) no
Nb3 Nb2 Nb3 2 . 89.642(17) no
Cl1 Nb2 Nb1 . 2 143.47(3) yes
Cl1 Nb2 Nb1 . . 53.83(3) yes
Cl1 Nb2 Nb3 . 2 96.07(3) yes
Cl1 Nb2 Nb3 . . 96.15(3) yes
Cl1 Nb2 Cl4 . . 89.52(4) no
Cl1 Nb2 Cl6 . . 89.89(4) no
Cl2 Nb2 Nb1 2 2 53.94(3) yes
Cl2 Nb2 Nb1 2 . 143.58(3) yes
Cl2 Nb2 Nb3 2 2 96.33(3) yes
Cl2 Nb2 Nb3 2 . 96.11(3) yes
Cl2 Nb2 Cl1 2 . 162.59(5) no
Cl2 Nb2 Cl4 2 . 87.86(4) no
Cl2 Nb2 Cl6 2 . 87.68(4) no
Cl4 Nb2 Nb1 . 2 95.39(3) yes
Cl4 Nb2 Nb1 . . 96.38(3) yes
Cl4 Nb2 Nb3 . 2 143.17(3) yes
Cl4 Nb2 Nb3 . . 53.54(3) yes
Cl4 Nb2 Cl6 . . 163.14(5) no
Cl6 Nb2 Nb1 . 2 95.09(3) yes
Cl6 Nb2 Nb1 . . 96.85(3) yes
Cl6 Nb2 Nb3 . 2 53.58(3) yes
Cl6 Nb2 Nb3 . . 143.20(4) yes
O2 Nb2 Nb1 . 2 135.36(9) yes
O2 Nb2 Nb1 . . 134.99(9) yes
O2 Nb2 Nb3 . 2 135.54(11) yes
O2 Nb2 Nb3 . . 134.82(11) yes
O2 Nb2 Cl1 . . 81.17(10) no
O2 Nb2 Cl2 . 2 81.42(10) no
O2 Nb2 Cl4 . . 81.29(11) no
O2 Nb2 Cl6 . . 81.97(11) no
Nb1 Nb3 Nb1 . 2 90.004(17) no
Nb1 Nb3 Nb2 . 2 60.106(15) no
Nb1 Nb3 Nb2 2 2 60.151(15) no
Nb1 Nb3 Nb2 . . 60.117(15) no
Nb1 Nb3 Nb2 2 . 60.043(16) no
Nb2 Nb3 Nb2 2 . 90.358(17) no
Cl3 Nb3 Nb1 . . 53.59(3) yes
Cl3 Nb3 Nb1 . 2 143.59(3) yes
Cl3 Nb3 Nb2 . 2 96.61(3) yes
Cl3 Nb3 Nb2 . . 95.50(3) yes
Cl3 Nb3 Cl5 . 2 162.75(4) no
Cl4 Nb3 Nb1 . . 96.75(3) yes
Cl4 Nb3 Nb1 . 2 95.65(3) yes
Cl4 Nb3 Nb2 . 2 144.00(3) yes
Cl4 Nb3 Nb2 . . 53.65(3) yes
Cl4 Nb3 Cl3 . . 88.63(4) no
Cl4 Nb3 Cl5 . 2 88.04(4) no
Cl5 Nb3 Nb1 2 . 143.65(3) yes
Cl5 Nb3 Nb1 2 2 53.65(3) yes
Cl5 Nb3 Nb2 2 2 96.02(3) yes
Cl5 Nb3 Nb2 2 . 96.13(3) yes
Cl6 Nb3 Nb1 2 . 95.42(3) yes
Cl6 Nb3 Nb1 2 2 97.23(3) yes
Cl6 Nb3 Nb2 2 2 53.75(3) yes
Cl6 Nb3 Nb2 2 . 144.08(3) yes
Cl6 Nb3 Cl3 2 . 88.24(4) no
Cl6 Nb3 Cl4 2 . 162.25(4) no
Cl6 Nb3 Cl5 2 2 89.79(4) no
O3 Nb3 Nb1 . . 135.15(10) yes
O3 Nb3 Nb1 . 2 134.84(10) yes
O3 Nb3 Nb2 . 2 134.47(11) yes
O3 Nb3 Nb2 . . 135.17(11) yes
O3 Nb3 Cl3 . . 81.57(10) no
O3 Nb3 Cl4 . . 81.53(11) no
O3 Nb3 Cl5 . 2 81.20(10) no
O3 Nb3 Cl6 . 2 80.73(11) no
Nb2 Cl1 Nb1 . . 72.63(3) yes
Nb2 Cl2 Nb1 2 . 72.77(3) yes
Nb1 Cl3 Nb3 . . 72.50(3) yes
Nb3 Cl4 Nb2 . . 72.81(4) yes
Nb1 Cl5 Nb3 . 2 72.40(3) yes
Nb3 Cl6 Nb2 2 . 72.66(4) yes
Nb1 O1 H11 . . 121(4) ?
Nb1 O1 H12 . . 122(4) ?
H11 O1 H12 . . 113(6) ?
Nb2 O2 H21 . . 122(4) ?
Nb2 O2 H22 . . 123(4) ?
H21 O2 H22 . . 113(6) ?
Nb3 O3 H31 . . 123(4) ?
Nb3 O3 H32 . . 136(4) ?
H31 O3 H32 . . 100(6) ?
C2 C1 C1 . 2_566 120.9(6) ?
N3 C1 C1 . 2_566 117.6(5) ?
N3 C1 C2 . . 121.5(5) ?
C1 C2 H2A . . 120.0 ?
C3 C2 C1 . . 120.1(5) ?
C3 C2 H2A . . 120.0 ?
C2 C3 H3A . . 120.8 ?
C4 C3 C2 . . 118.5(5) ?
C4 C3 H3A . . 120.8 ?
C3 C4 H4A . . 120.9 ?
C5 C4 C3 . . 118.2(5) ?
C5 C4 H4A . . 120.9 ?
C4 C5 H5A . . 118.0 ?
N3 C5 C4 . . 124.0(5) ?
N3 C5 H5A . . 118.0 ?
C7 C6 C11 . . 121.4(5) ?
N2 C6 C7 . . 122.5(5) ?
N2 C6 C11 . . 116.1(5) ?
C6 C7 H7A . . 120.7 ?
C6 C7 C8 . . 118.6(5) ?
C8 C7 H7A . . 120.7 ?
C7 C8 H8A . . 120.4 ?
C9 C8 C7 . . 119.2(6) ?
C9 C8 H8A . . 120.4 ?
C8 C9 H9A . . 120.7 ?
C10 C9 C8 . . 118.7(6) ?
C10 C9 H9A . . 120.7 ?
C9 C10 H10A . . 118.2 ?
N2 C10 C9 . . 123.6(6) ?
N2 C10 H10A . . 118.2 ?
C12 C11 C6 . . 122.1(5) ?
N1 C11 C6 . . 116.1(4) ?
N1 C11 C12 . . 121.8(5) ?
C11 C12 H12A . . 120.4 ?
C13 C12 C11 . . 119.2(5) ?
C13 C12 H12A . . 120.4 ?
C12 C13 H13A . . 120.2 ?
C14 C13 C12 . . 119.6(5) ?
C14 C13 H13A . . 120.2 ?
C13 C14 H14A . . 121.2 ?
C13 C14 C15 . . 117.6(6) ?
C15 C14 H14A . . 121.2 ?
C14 C15 H15A . . 117.8 ?
N1 C15 C14 . . 124.5(5) ?
N1 C15 H15A . . 117.8 ?
C15 N1 C11 . . 117.3(5) ?
C10 N2 C6 . . 117.4(5) ?
C5 N3 C1 . . 117.8(4) ?

loop_
_geom_bond_atom_site_label_1
_geom_bond_atom_site_label_2
_geom_bond_site_symmetry_2
_geom_bond_distance
_geom_bond_publ_flag
Nb1 Nb2 2 2.9213(6) yes
Nb1 Nb2 . 2.9239(6) yes
Nb1 Nb3 . 2.9128(6) yes
Nb1 Nb3 2 2.9141(6) yes
Nb1 Cl1 . 2.4731(13) yes
Nb1 Cl2 . 2.4724(13) yes
Nb1 Cl3 . 2.4581(13) yes
Nb1 Cl5 . 2.4622(12) yes
Nb1 O1 . 2.214(3) yes
Nb2 Nb1 2 2.9213(6) ?
Nb2 Nb3 2 2.9204(7) yes
Nb2 Nb3 . 2.9246(7) yes
Nb2 Cl1 . 2.4641(12) yes
Nb2 Cl2 2 2.4522(12) yes
Nb2 Cl4 . 2.4656(13) yes
Nb2 Cl6 . 2.4673(13) yes
Nb2 O2 . 2.228(4) yes
Nb3 Nb1 2 2.9141(6) ?
Nb3 Nb2 2 2.9204(7) ?
Nb3 Cl3 . 2.4679(12) yes
Nb3 Cl4 . 2.4621(13) yes
Nb3 Cl5 2 2.4719(11) yes
Nb3 Cl6 2 2.4619(13) yes
Nb3 O3 . 2.219(4) yes
Cl2 Nb2 2 2.4522(12) ?
Cl5 Nb3 2 2.4719(11) ?
Cl6 Nb3 2 2.4619(13) ?
O1 H11 . 0.80(4) ?
O1 H12 . 0.83(4) ?
O2 H21 . 0.84(5) ?
O2 H22 . 0.83(4) ?
O3 H31 . 0.82(5) ?
O3 H32 . 0.82(4) ?
C1 C1 2_566 1.486(10) ?
C1 C2 . 1.386(7) ?
C1 N3 . 1.341(6) ?
C2 H2A . 0.9300 ?
C2 C3 . 1.380(8) ?
C3 H3A . 0.9300 ?
C3 C4 . 1.380(8) ?
C4 H4A . 0.9300 ?
C4 C5 . 1.378(7) ?
C5 H5A . 0.9300 ?
C5 N3 . 1.337(6) ?
C6 C7 . 1.375(7) ?
C6 C11 . 1.474(7) ?
C6 N2 . 1.350(6) ?
C7 H7A . 0.9300 ?
C7 C8 . 1.392(8) ?
C8 H8A . 0.9300 ?
C8 C9 . 1.370(8) ?
C9 H9A . 0.9300 ?
C9 C10 . 1.368(9) ?
C10 H10A . 0.9300 ?
C10 N2 . 1.339(8) ?
C11 C12 . 1.388(7) ?
C11 N1 . 1.358(6) ?
C12 H12A . 0.9300 ?
C12 C13 . 1.379(8) ?
C13 H13A . 0.9300 ?
C13 C14 . 1.376(8) ?
C14 H14A . 0.9300 ?
C14 C15 . 1.383(8) ?
C15 H15A . 0.9300 ?
C15 N1 . 1.332(7) ?

loop_
_geom_hbond_atom_site_label_D
_geom_hbond_atom_site_label_H
_geom_hbond_atom_site_label_A
_geom_hbond_site_symmetry_A
_geom_hbond_distance_DH
_geom_hbond_distance_HA
_geom_hbond_distance_DA
_geom_hbond_angle_DHA
O1 H11 N1 2_665 0.80(4) 1.94(5) 2.720(5) 167(6)
O1 H12 N3 2_565 0.83(4) 1.96(2) 2.768(5) 165(6)
O2 H21 Cl7 1_445 0.84(5) 2.31(5) 3.136(4) 170(6)
O2 H22 N2 1_444 0.83(4) 1.93(3) 2.740(6) 162(6)
O3 H31 Cl7 2_565 0.82(5) 2.27(5) 3.095(4) 172(6)
O3 H32 Cl7 1_455 0.82(4) 2.34(2) 3.145(4) 167(6)

loop_
_geom_torsion_atom_site_label_1
_geom_torsion_atom_site_label_2
_geom_torsion_atom_site_label_3
_geom_torsion_atom_site_label_4
_geom_torsion_site_symmetry_3
_geom_torsion_site_symmetry_4
_geom_torsion
_geom_torsion_publ_flag
N3 C1 C1 N3 2_566 2_566 180.0000(10) yes
N1 C11 C6 N2 . . 137.9(5) yes
